data_4120235
loop_
_publ_author_name
'Hiroyoshi Ohtsu'
'Wanuk Choi'
'Nazrul Islam'
'Yoshitaka Matsushita'
'Masaki Kawano'

_publ_contact_author 'Masaki Kawano'
_publ_contact_author_email mkawano@postech.ac.kr
_publ_section_title
;
 Selective Trapping of Labile S3 in a Porous Coordination Network and the
 Direct X-ray Observation
;
_journal_name_full 'Journal of the American Chemical Society'
_journal_page_first 11449
_journal_page_last 11452
_journal_paper_doi 10.1021/ja4046718
_journal_volume 135
_journal_year 2013
_chemical_formula_sum 'C36 I6 N12 S6 Zn3'
_chemical_formula_weight 1774.64
_chemical_name_systematic
;
 ?
;
_space_group_IT_number 56
_symmetry_cell_setting orthorhombic
_symmetry_Int_Tables_number 56
_symmetry_space_group_name_Hall '-P 2ab 2ac'
_symmetry_space_group_name_H-M 'P c c n'
_audit_creation_method RIETAN-FP
_cell_angle_alpha 90
_cell_angle_beta 90
_cell_angle_gamma 90
_cell_formula_units_Z 2
_cell_length_a 30.971(3)
_cell_length_b 12.8472(6)
_cell_length_c 13.087(1)
_cell_volume 5207.2(7)
_diffrn_ambient_temperature 300
_diffrn_radiation_source PAL
_diffrn_radiation_type synchrotron
_diffrn_radiation_wavelength 1.54940
_pd_phase_name 'S6 encapsulated network'
_refine_ls_R_factor_gt 0.0434
_refine_ls_wR_factor_gt 0.0592
_cod_data_source_file ja4046718_si_003.cif
_cod_data_source_block powder_S6
_cod_original_cell_volume 5207.2(8)
_cod_database_code 4120235

loop_
_symmetry_equiv_pos_as_xyz
'x, y, z'
'-x, -y, -z'
'-x+1/2, -y+1/2, z'
'x+1/2, y+1/2, -z'
'-x, y+1/2, -z+1/2'
'x, -y+1/2, z+1/2'
'x+1/2, -y, -z+1/2'
'-x+1/2, y, z+1/2'

loop_
_atom_site_label
_atom_site_occupancy
_atom_site_fract_x
_atom_site_fract_y
_atom_site_fract_z
_atom_site_adp_type
_atom_site_B_iso_or_equiv
_atom_site_type_symbol
C1 1.0 -0.321(17) 0.33(3) 1.18(4) Biso 9.024214 C
C2 1.0 -0.350(17) 0.33(3) 1.10(5) Biso 9.024214 C
C3 1.0 -0.364(8) 0.24(6) 1.056(19) Biso 9.024214 C
C4 1.0 -0.349(17) 0.14(3) 1.10(4) Biso 9.024214 C
C5 1.0 -0.319(17) 0.15(3) 1.18(4) Biso 9.024214 C
C6 1.0 -0.383(7) 0.25(5) 0.95(2) Biso 9.024214 C
C7 1.0 -0.403(13) 0.36(4) 0.83(4) Biso 9.024214 C
C8 1.0 -0.409(14) 0.17(4) 0.83(4) Biso 9.024214 C
C9 1.0 -0.410(16) 0.45(4) 0.78(4) Biso 9.024214 C
C10 1.0 -0.385(10) 0.53(4) 0.80(3) Biso 9.024214 C
C11 1.0 -0.389(12) 0.62(3) 0.75(4) Biso 9.024214 C
C12 1.0 -0.440(11) 0.55(4) 0.67(3) Biso 9.024214 C
C13 1.0 -0.434(14) 0.46(4) 0.71(4) Biso 9.024214 C
C14 1.0 -0.425(12) 0.07(3) 0.78(3) Biso 9.024214 C
C15 1.0 -0.410(10) -0.03(4) 0.81(3) Biso 9.024214 C
C16 1.0 -0.416(14) -0.12(4) 0.75(3) Biso 9.024214 C
C17 1.0 -0.449(10) -0.03(3) 0.64(3) Biso 9.024214 C
C18 1.0 -0.442(11) 0.07(3) 0.69(3) Biso 9.024214 C
I1 0.5000 -0.250000 0.4242(17) 1.4251(18) Biso 9.024214 I
I2 1.0 -0.3525(4) -0.262(3) 0.5083(10) Biso 9.024214 I
I3 1.0 -0.4917(5) -0.257(3) 0.4722(9) Biso 9.024214 I
N1 1.0 -0.304(5) 0.24(4) 1.222(12) Biso 9.024214 n
N2 1.0 -0.386(11) 0.35(3) 0.90(3) Biso 9.024214 n
N3 1.0 -0.418(5) 0.27(3) 0.776(13) Biso 9.024214 n
N4 1.0 -0.393(12) 0.16(3) 0.91(3) Biso 9.024214 n
N5 1.0 -0.436(9) -0.119(19) 0.68(3) Biso 9.024214 n
N6 1.0 -0.416(11) 0.63(3) 0.69(3) Biso 9.024214 n
S1 0.5000 0.240(6) -0.674(8) 0.165(7) Biso 9.024214 S
S2 0.5000 0.258(7) -0.604(8) 0.294(8) Biso 9.024214 S
S3 0.5000 0.236(5) -0.682(8) 0.408(6) Biso 9.024214 S
Zn1 0.5000 -0.250000 0.250000 1.345(6) Biso 9.024214 Zn
Zn2 1.0 -0.4287(9) -0.244(5) 0.5969(16) Biso 9.024214 Zn
